data_1562399
loop_
_publ_author_name
'Niermeier, Philipp'
'Maibom, Kristina'
'Lamm, Jan-Hendrik'
'Neumann, Beate'
'Stammler, Georg'
'Mitzel, Norbert Werner'

_publ_section_title
;
 Hydrogen-Bond-Induced Selectivity of a Head-to-Head Photo- Dimerization
 of Dialkynylanthracene -- Access to Tetra Lewis Acids
;
_journal_name_full 'Chemical Science'
_journal_paper_doi 10.1039/D1SC02065J
_journal_year 2021
_chemical_absolute_configuration ad
_chemical_formula_moiety 'C84 H72 B4 N8, 3.33(C H2 Cl2)'
_chemical_formula_sum 'C87.33 H78.66 B4 Cl6.66 N8'
_chemical_formula_weight 1519.63
_space_group_crystal_system orthorhombic
_space_group_IT_number 33
_space_group_name_Hall 'P 2c -2n'
_space_group_name_H-M_alt 'P n a 21'
_atom_sites_solution_hydrogens mixed
_atom_sites_solution_primary dual
_audit_creation_date 2019-06-18
_audit_creation_method
;
Olex2 1.3-ac4
(compiled 2019.04.23 svn.r3594 for Rigaku Oxford Diffraction, GUI svn.r5739)
;
_audit_update_record
;
2019-09-09 deposited with the CCDC.	2021-05-06 downloaded from the CCDC.
;
_cell_angle_alpha 90
_cell_angle_beta 90
_cell_angle_gamma 90
_cell_formula_units_Z 4
_cell_length_a 23.0669(4)
_cell_length_b 22.8536(4)
_cell_length_c 15.3750(4)
_cell_measurement_reflns_used 39794
_cell_measurement_temperature 100.01(10)
_cell_measurement_theta_max 76.2340
_cell_measurement_theta_min 2.6740
_cell_volume 8105.1(3)
_computing_cell_refinement 'CrysAlisPro 1.171.40.54a (Rigaku OD, 2019)'
_computing_data_collection 'CrysAlisPro 1.171.40.54a (Rigaku OD, 2019)'
_computing_data_reduction 'CrysAlisPro 1.171.40.54a (Rigaku OD, 2019)'
_computing_molecular_graphics 'Olex2 (Dolomanov et al., 2009)'
_computing_publication_material 'Olex2 (Dolomanov et al., 2009)'
_computing_structure_refinement 'ShelXL (Sheldrick, 2015)'
_computing_structure_solution 'ShelXD (Sheldrick, 2008)'
_diffrn_ambient_environment N~2~
_diffrn_ambient_temperature 100.01(10)
_diffrn_detector 'CCD plate'
_diffrn_detector_area_resol_mean 5.3114
_diffrn_detector_type Atlas
_diffrn_measured_fraction_theta_full 1.000
_diffrn_measured_fraction_theta_max 0.975
_diffrn_measurement_details
;
List of Runs (angles in degrees, time in seconds):

  # Type    Start    End  Width  t~exp~   \w     \q     \k     \f   Frames
#--------------------------------------------------------------------------
  1  \w    -32.00  33.00   1.00   11.00    --  -38.50  38.00 150.00   65
  2  \w   -116.00  -6.00   1.00   11.00    --  -38.50 -19.00 -30.00  110
  3  \w    -72.00  22.00   1.00   11.00    --  -38.50  19.00 120.00   94
  4  \w      2.00  63.00   1.00   11.00    --   42.70 -99.00 -90.00   61
  5  \w     13.00  68.00   1.00   11.00    --   42.70  77.00   0.00   55
  6  \w     13.00  42.00   1.00   11.00    --   42.70  77.00  90.00   29
  7  \w     67.00  93.00   1.00   11.00    --   42.70  57.00  90.00   26
  8  \w     13.00  62.00   1.00   11.00    --   42.70  77.00-120.00   49
  9  \w     10.00  65.00   1.00   11.00    --   42.70 -99.00-150.00   55
 10  \w     13.00  59.00   1.00   11.00    --   42.70  77.00 -60.00   46
 11  \w     19.00  85.00   1.00   11.00    --   42.70  57.00-180.00   66
 12  \w    -27.00  44.00   1.00   11.00    --   42.70 -38.00 -60.00   71
 13  \w     46.00  96.00   1.00   11.00    --   42.70-125.00  90.00   50
 14  \w     15.00  55.00   1.00   11.00    --   42.70  77.00 120.00   40
 15  \w      9.00  34.00   1.00   11.00    --   42.70  86.00-176.10   25
 16  \w     18.00  57.00   1.00   11.00    --   42.70  57.00  90.00   39
 17  \w     22.00  87.00   1.00   11.00    --   42.70  38.00 150.00   65
 18  \w     53.00 104.00   1.00   27.50    --  111.00 -94.00 -90.00   51
 19  \w     31.00 109.00   1.00   27.50    --  111.00 -94.00  90.00   78
 20  \w    129.00 173.00   1.00   27.50    --  111.00  60.00 -14.24   44
 21  \w     89.00 115.00   1.00   27.50    --  111.00  45.00-150.00   26
 22  \w     85.00 178.00   1.00   27.50    --  111.00  61.00 -60.00   93
 23  \w     85.00 111.00   1.00   27.50    --  111.00  61.00  90.00   26
 24  \w     81.00 175.00   1.00   27.50    --  111.00  77.00  30.00   94
 25  \w     43.00  71.00   1.00   27.50    --  111.00 -94.00  30.00   28
 26  \w     85.00 144.00   1.00   27.50    --  111.00  61.00-120.00   59
 27  \w     85.00 111.00   1.00   27.50    --  111.00  61.00 -30.00   26
 28  \w     81.00 131.00   1.00   27.50    --  111.00  77.00 150.00   50
 29  \w     81.00 111.00   1.00   27.50    --  111.00  77.00 -90.00   30
 30  \w    115.00 166.00   1.00   27.50    --  111.00  77.00 -90.00   51
 31  \w     85.00 124.00   1.00   27.50    --  111.00  60.00 -14.24   39
 32  \w     82.00 108.00   1.00   27.50    --  111.00  71.00-153.10   26
 33  \w     85.00 111.00   1.00   27.50    --  111.00  61.00-150.00   26
 34  \w     81.00 108.00   1.00   27.50    --  111.00  77.00  90.00   27
 35  \w    106.00 140.00   1.00   27.50    --  111.00 -77.00 -60.00   34
 36  \w     49.00  86.00   1.00   27.50    --  111.00 -77.00 -60.00   37
 37  \w     81.00 175.00   1.00   27.50    --  111.00  77.00-120.00   94
 38  \w     81.00 107.00   1.00   27.50    --  111.00  77.00   0.00   26
 39  \w     85.00 111.00   1.00   27.50    --  111.00  61.00 150.00   26
 40  \w     43.00 126.00   1.00   27.50    --  111.00-136.00  56.84   83
 41  \w     81.00 106.00   1.00   27.50    --  111.00  77.00  60.00   25
;
_diffrn_measurement_device 'four-circle diffractometer'
_diffrn_measurement_device_type 'SuperNova, Dual, Cu at home/near, Atlas'
_diffrn_measurement_method '\w scans'
_diffrn_orient_matrix_type 'CrysAlisPro convention (1999,Acta A55,543-557)'
_diffrn_orient_matrix_UB_11 0.0029110000
_diffrn_orient_matrix_UB_12 0.0672737000
_diffrn_orient_matrix_UB_13 -0.0018002000
_diffrn_orient_matrix_UB_21 0.0483477000
_diffrn_orient_matrix_UB_22 -0.0012959000
_diffrn_orient_matrix_UB_23 0.0691551000
_diffrn_orient_matrix_UB_31 0.0460647000
_diffrn_orient_matrix_UB_32 -0.0028584000
_diffrn_orient_matrix_UB_33 -0.0724921000
_diffrn_radiation_monochromator mirror
_diffrn_radiation_probe x-ray
_diffrn_radiation_type 'Cu K\a'
_diffrn_radiation_wavelength 1.54184
_diffrn_reflns_av_R_equivalents 0.0592
_diffrn_reflns_av_unetI/netI 0.0424
_diffrn_reflns_Laue_measured_fraction_full 1.000
_diffrn_reflns_Laue_measured_fraction_max 0.975
_diffrn_reflns_limit_h_max 29
_diffrn_reflns_limit_h_min -29
_diffrn_reflns_limit_k_max 29
_diffrn_reflns_limit_k_min -28
_diffrn_reflns_limit_l_max 19
_diffrn_reflns_limit_l_min -19
_diffrn_reflns_number 91890
_diffrn_reflns_point_group_measured_fraction_full 0.991
_diffrn_reflns_point_group_measured_fraction_max 0.955
_diffrn_reflns_theta_full 67.684
_diffrn_reflns_theta_max 78.553
_diffrn_reflns_theta_min 2.722
_diffrn_source 'micro-focus sealed X-ray tube'
_diffrn_source_type 'SuperNova (Cu) X-ray Source'
_exptl_absorpt_coefficient_mu 2.518
_exptl_absorpt_correction_T_max 1.000
_exptl_absorpt_correction_T_min 0.756
_exptl_absorpt_correction_type gaussian
_exptl_absorpt_process_details
;
CrysAlisPro 1.171.40.54a (Rigaku Oxford Diffraction, 2019)
Numerical absorption correction based on gaussian integration over
			a multifaceted crystal model
Empirical absorption correction using spherical harmonics,
 implemented in SCALE3 ABSPACK scaling algorithm.
;
_exptl_crystal_colour 'clear colourless'
_exptl_crystal_colour_lustre clear
_exptl_crystal_colour_primary colourless
_exptl_crystal_density_diffrn 1.245
_exptl_crystal_description block
_exptl_crystal_F_000 3168
_exptl_crystal_size_max 0.217
_exptl_crystal_size_mid 0.191
_exptl_crystal_size_min 0.111
_refine_diff_density_max 0.834
_refine_diff_density_min -0.443
_refine_diff_density_rms 0.062
_refine_ls_abs_structure_details
;
 Flack x determined using 5642 quotients [(I+)-(I-)]/[(I+)+(I-)]
 (Parsons, Flack and Wagner, Acta Cryst. B69 (2013) 249-259).
;
_refine_ls_abs_structure_Flack 0.006(7)
_refine_ls_extinction_coef 0.00132(12)
_refine_ls_extinction_expression Fc^*^=kFc[1+0.001xFc^2^\l^3^/sin(2\q)]^-1/4^
_refine_ls_extinction_method 'SHELXL-2018/3 (Sheldrick 2018)'
_refine_ls_goodness_of_fit_ref 1.063
_refine_ls_hydrogen_treatment mixed
_refine_ls_matrix_type full
_refine_ls_number_parameters 1126
_refine_ls_number_reflns 16668
_refine_ls_number_restraints 261
_refine_ls_restrained_S_all 1.068
_refine_ls_R_factor_all 0.0724
_refine_ls_R_factor_gt 0.0605
_refine_ls_shift/su_max 0.000
_refine_ls_shift/su_mean 0.000
_refine_ls_structure_factor_coef Fsqd
_refine_ls_weighting_details 'w=1/[\s^2^(Fo^2^)+(0.0894P)^2^+5.7809P] where P=(Fo^2^+2Fc^2^)/3'
_refine_ls_weighting_scheme calc
_refine_ls_wR_factor_gt 0.1554
_refine_ls_wR_factor_ref 0.1723
_reflns_Friedel_coverage 0.888
_reflns_Friedel_fraction_full 0.982
_reflns_Friedel_fraction_max 0.934
_reflns_number_gt 14362
_reflns_number_total 16668
_reflns_threshold_expression 'I > 2\s(I)'
_cod_data_source_file d1sc02065j2.cif
_cod_data_source_block 11
_cod_original_cell_volume 8105.2(3)
_cod_database_code 1562399
_shelx_shelxl_version_number 2018/3
_chemical_oxdiff_formula 'C84H76B4N10 Cl4'
_shelx_space_group_comment
;
The symmetry employed for this shelxl refinement is uniquely defined
by the following loop, which should always be used as a source of
symmetry information in preference to the above space-group names.
They are only intended as comments.
;
_diffrn_oxdiff_digest_frames
;
01256eeacb8a8a7093da01f43322aa5d21032919c66
;
_reflns_odcompleteness_completeness 99.95
_reflns_odcompleteness_iscentric 1
_reflns_odcompleteness_theta 71.98
_olex2_refinement_description
;
1. Fixed Uiso
 At 1.2 times of:
  All C(H) groups, All C(H,H) groups
2. Restrained distances
 Cl5-C87 \\sim Cl6-C87 \\sim Cl2-C85 \\sim Cl1-C85 \\sim Cl3_$1-C86_$1 \\sim
Cl4_$1-C86_$1 ~
 Cl11_$1-C90_$1 \\sim Cl12_$1-C90_$1 \\sim Cl13_$1-C91_$1 \\sim Cl14_$1-C91_$1
\\sim Cl10_$1-
 C89_$1 \\sim Cl9_$1-C89_$1 \\sim Cl8_$1-C88_$1 \\sim Cl7_$1-C88_$1
 with sigma of 0.02
 N6-H6A \\sim N6-H6B \\sim N5-H5A \\sim N5-H5B \\sim N7-H7A \\sim N7-H7B \\sim
N8-H8A \\sim N8-H8B \\sim N2-
 H2A \\sim N2-H2B \\sim N1-H1B \\sim N1-H1A \\sim N3-H3B \\sim N3-H3A \\sim
N4-H4A \\sim N4-H4B
 with sigma of 0.02
3. Rigid body (RIGU) restrains
 Cl1, Cl2, C85, Cl3, Cl4, C86, Cl5, Cl6, C87, Cl7, Cl8, C88, Cl9, Cl10, C89,
 Cl11, Cl12, C90, Cl13, Cl14, C91
 with sigma for 1-2 distances of 0.004 and sigma for 1-3 distances of 0.004
4. Others
 Sof(Cl1)=Sof(Cl2)=Sof(C85)=Sof(H85A)=Sof(H85B)=FVAR(1)
 Sof(Cl3)=Sof(Cl4)=Sof(C86)=Sof(H86A)=Sof(H86B)=FVAR(2)
 Sof(Cl5)=Sof(Cl6)=Sof(C87)=Sof(H87A)=Sof(H87B)=FVAR(3)
 Sof(Cl7)=Sof(Cl8)=Sof(C88)=Sof(H88A)=Sof(H88B)=FVAR(4)
 Sof(Cl9)=Sof(Cl10)=Sof(C89)=Sof(H89A)=Sof(H89B)=FVAR(5)
 Sof(Cl11)=Sof(Cl12)=Sof(C90)=Sof(H90A)=Sof(H90B)=FVAR(6)
 Sof(Cl13)=Sof(Cl14)=Sof(C91)=Sof(H91A)=Sof(H91B)=FVAR(7)
5.a Ternary CH refined with riding coordinates:
 C3(H3), C10(H10), C45(H45), C52(H52)
5.b Secondary CH2 refined with riding coordinates:
 C85(H85A,H85B), C86(H86A,H86B), C87(H87A,H87B), C88(H88A,H88B), C89(H89A,
 H89B), C90(H90A,H90B), C91(H91A,H91B)
5.c Aromatic/amide H refined with riding coordinates:
 C6(H6), C7(H7), C8(H8), C12(H12), C13(H13), C14(H14), C18(H18), C19(H19),
 C20(H20), C21(H21), C22(H22), C24(H24), C25(H25), C26(H26), C27(H27), C28(H28),
  C32(H32), C33(H33), C34(H34), C35(H35), C36(H36), C38(H38), C39(H39),
 C40(H40), C41(H41), C42(H42), C48(H48), C49(H49), C50(H50), C54(H54), C55(H55),
  C56(H56), C60(H60), C61(H61), C62(H62), C63(H63), C64(H64), C66(H66),
 C67(H67), C68(H68), C69(H69), C70(H70), C74(H74), C75(H75), C76(H76), C77(H77),
  C78(H78), C80(H80), C81(H81), C82(H82), C83(H83), C84(H84)
;
_olex2_date_sample_data_collection 2019-06-14
_olex2_submission_special_instructions 'No special instructions were received'
_oxdiff_exptl_absorpt_empirical_details
;
Empirical correction (ABSPACK) includes:
- Absorption correction using spherical harmonics
- Frame scaling
;
_oxdiff_exptl_absorpt_empirical_full_max 1.800
_oxdiff_exptl_absorpt_empirical_full_min 0.558

loop_
_space_group_symop_operation_xyz
'x, y, z'
'-x, -y, z+1/2'
'-x+1/2, y+1/2, z+1/2'
'x+1/2, -y+1/2, z'

loop_
_atom_site_label
_atom_site_type_symbol
_atom_site_fract_x
_atom_site_fract_y
_atom_site_fract_z
_atom_site_U_iso_or_equiv
_atom_site_adp_type
_atom_site_occupancy
_atom_site_site_symmetry_order
_atom_site_calc_flag
_atom_site_refinement_flags_posn
_atom_site_refinement_flags_adp
_atom_site_refinement_flags_occupancy
_atom_site_disorder_assembly
_atom_site_disorder_group
N1 N 0.77094(16) 0.69493(16) 0.2950(3) 0.0277(8) Uani 1 1 d D . . . .
N2 N 0.74564(16) 0.72733(16) 0.3672(3) 0.0270(8) Uani 1 1 d D . . . .
N3 N 0.64085(15) 0.79798(16) 0.3838(3) 0.0256(7) Uani 1 1 d D . . . .
N4 N 0.59402(16) 0.75609(16) 0.3976(3) 0.0289(8) Uani 1 1 d D . . . .
N5 N 0.97967(15) 0.67728(16) 0.4238(3) 0.0270(8) Uani 1 1 d D . . . .
N6 N 0.94461(17) 0.70874(17) 0.4871(3) 0.0309(8) Uani 1 1 d D . . . .
N7 N 0.83108(15) 0.82806(16) 0.5138(3) 0.0261(8) Uani 1 1 d D . . . .
N8 N 0.84642(17) 0.79022(17) 0.4409(3) 0.0287(8) Uani 1 1 d D . . . .
C1 C 0.66726(18) 0.55449(18) 0.4606(3) 0.0282(9) Uani 1 1 d . . . . .
C2 C 0.68766(18) 0.56637(18) 0.5456(3) 0.0256(9) Uani 1 1 d . . . . .
C3 C 0.72482(18) 0.61937(18) 0.5680(3) 0.0239(8) Uani 1 1 d . . . . .
H3 H 0.719730 0.648732 0.522199 0.029 Uiso 1 1 calc R . . . .
C4 C 0.70300(17) 0.64477(19) 0.6522(3) 0.0257(9) Uani 1 1 d . . . . .
C5 C 0.69210(18) 0.70427(19) 0.6646(3) 0.0270(9) Uani 1 1 d . . . . .
C6 C 0.6779(2) 0.7235(2) 0.7492(3) 0.0329(10) Uani 1 1 d . . . . .
H6 H 0.671307 0.763088 0.759373 0.039 Uiso 1 1 calc R . . . .
C7 C 0.6737(2) 0.6840(2) 0.8173(3) 0.0377(11) Uani 1 1 d . . . . .
H7 H 0.665581 0.697416 0.873093 0.045 Uiso 1 1 calc R . . . .
C8 C 0.6814(2) 0.6244(2) 0.8031(4) 0.0352(10) Uani 1 1 d . . . . .
H8 H 0.676809 0.597863 0.848469 0.042 Uiso 1 1 calc R . . . .
C9 C 0.69611(19) 0.6047(2) 0.7196(3) 0.0289(9) Uani 1 1 d . . . . .
C10 C 0.70154(19) 0.53962(19) 0.6976(3) 0.0289(9) Uani 1 1 d . . . . .
H10 H 0.681560 0.517057 0.742804 0.035 Uiso 1 1 calc R . . . .
C11 C 0.67170(19) 0.52887(19) 0.6125(3) 0.0282(9) Uani 1 1 d . . . . .
C12 C 0.6345(2) 0.4825(2) 0.5993(4) 0.0339(10) Uani 1 1 d . . . . .
H12 H 0.624077 0.458313 0.645324 0.041 Uiso 1 1 calc R . . . .
C13 C 0.6125(2) 0.4722(2) 0.5150(4) 0.0372(11) Uani 1 1 d . . . . .
H13 H 0.586762 0.441524 0.505338 0.045 Uiso 1 1 calc R . . . .
C14 C 0.6293(2) 0.5075(2) 0.4473(4) 0.0350(11) Uani 1 1 d . . . . .
H14 H 0.615190 0.500094 0.391678 0.042 Uiso 1 1 calc R . . . .
C15 C 0.68394(19) 0.58929(19) 0.3879(3) 0.0275(9) Uani 1 1 d . . . . .
C16 C 0.69899(19) 0.61541(19) 0.3229(3) 0.0291(10) Uani 1 1 d . . . . .
C17 C 0.6748(2) 0.6953(2) 0.2008(3) 0.0309(10) Uani 1 1 d . . . . .
C18 C 0.6167(2) 0.6791(2) 0.2001(4) 0.0391(11) Uani 1 1 d . . . . .
H18 H 0.604816 0.647401 0.233458 0.047 Uiso 1 1 calc R . . . .
C19 C 0.5755(2) 0.7096(3) 0.1502(4) 0.0501(14) Uani 1 1 d . . . . .
H19 H 0.536960 0.697747 0.150746 0.060 Uiso 1 1 calc R . . . .
C20 C 0.5919(3) 0.7567(3) 0.1006(4) 0.0546(16) Uani 1 1 d . . . . .
H20 H 0.564897 0.776314 0.066426 0.065 Uiso 1 1 calc R . . . .
C21 C 0.6490(3) 0.7744(3) 0.1024(4) 0.0536(15) Uani 1 1 d . . . . .
H21 H 0.660226 0.806874 0.069990 0.064 Uiso 1 1 calc R . . . .
C22 C 0.6899(2) 0.7449(2) 0.1514(4) 0.0401(12) Uani 1 1 d . . . . .
H22 H 0.728067 0.758041 0.151716 0.048 Uiso 1 1 calc R . . . .
C23 C 0.76040(19) 0.61703(19) 0.1753(3) 0.0292(9) Uani 1 1 d . . . . .
C24 C 0.7984(2) 0.5724(2) 0.2018(4) 0.0317(10) Uani 1 1 d . . . . .
H24 H 0.799851 0.562550 0.260480 0.038 Uiso 1 1 calc R . . . .
C25 C 0.8339(2) 0.5425(2) 0.1438(4) 0.0359(11) Uani 1 1 d . . . . .
H25 H 0.858686 0.513332 0.163626 0.043 Uiso 1 1 calc R . . . .
C26 C 0.8319(2) 0.5565(2) 0.0564(4) 0.0363(11) Uani 1 1 d . . . . .
H26 H 0.855854 0.537179 0.017168 0.044 Uiso 1 1 calc R . . . .
C27 C 0.7941(2) 0.5995(2) 0.0273(4) 0.0393(11) Uani 1 1 d . . . . .
H27 H 0.792174 0.608323 -0.031638 0.047 Uiso 1 1 calc R . . . .
C28 C 0.7595(2) 0.6291(2) 0.0856(3) 0.0344(10) Uani 1 1 d . . . . .
H28 H 0.734668 0.658048 0.064977 0.041 Uiso 1 1 calc R . . . .
C29 C 0.69036(18) 0.74579(18) 0.5940(3) 0.0251(9) Uani 1 1 d . . . . .
C30 C 0.68188(17) 0.78275(18) 0.5374(3) 0.0246(8) Uani 1 1 d . . . . .
C31 C 0.71195(18) 0.87753(17) 0.4430(3) 0.0245(8) Uani 1 1 d . . . . .
C32 C 0.74394(19) 0.87518(18) 0.3651(3) 0.0281(9) Uani 1 1 d . . . . .
H32 H 0.734426 0.847194 0.323591 0.034 Uiso 1 1 calc R . . . .
C33 C 0.7893(2) 0.9135(2) 0.3486(3) 0.0326(10) Uani 1 1 d . . . . .
H33 H 0.809414 0.910944 0.296319 0.039 Uiso 1 1 calc R . . . .
C34 C 0.8049(2) 0.9555(2) 0.4092(4) 0.0353(11) Uani 1 1 d . . . . .
H34 H 0.836091 0.980375 0.398802 0.042 Uiso 1 1 calc R . . . .
C35 C 0.7731(2) 0.9599(2) 0.4863(4) 0.0345(11) Uani 1 1 d . . . . .
H35 H 0.782242 0.988582 0.526924 0.041 Uiso 1 1 calc R . . . .
C36 C 0.72772(19) 0.92136(18) 0.5020(3) 0.0293(9) Uani 1 1 d . . . . .
H36 H 0.707045 0.924801 0.553655 0.035 Uiso 1 1 calc R . . . .
C37 C 0.60553(18) 0.86748(18) 0.5093(3) 0.0279(9) Uani 1 1 d . . . . .
C38 C 0.58583(19) 0.91789(19) 0.4664(3) 0.0305(10) Uani 1 1 d . . . . .
H38 H 0.605544 0.930865 0.417318 0.037 Uiso 1 1 calc R . . . .
C39 C 0.5378(2) 0.9490(2) 0.4950(4) 0.0383(12) Uani 1 1 d . . . . .
H39 H 0.525695 0.982121 0.464998 0.046 Uiso 1 1 calc R . . . .
C40 C 0.5080(2) 0.9307(3) 0.5684(4) 0.0457(14) Uani 1 1 d . . . . .
H40 H 0.475491 0.951161 0.587310 0.055 Uiso 1 1 calc R . . . .
C41 C 0.5271(2) 0.8813(3) 0.6138(4) 0.0431(12) Uani 1 1 d . . . . .
H41 H 0.507824 0.869117 0.663697 0.052 Uiso 1 1 calc R . . . .
C42 C 0.5751(2) 0.8506(2) 0.5839(3) 0.0339(10) Uani 1 1 d . . . . .
H42 H 0.587328 0.817683 0.614483 0.041 Uiso 1 1 calc R . . . .
C43 C 0.83295(18) 0.53678(19) 0.4633(3) 0.0257(9) Uani 1 1 d . . . . .
C44 C 0.80601(17) 0.54699(18) 0.5448(3) 0.0243(9) Uani 1 1 d . . . . .
C45 C 0.79345(18) 0.60730(17) 0.5797(3) 0.0238(8) Uani 1 1 d . . . . .
H45 H 0.814768 0.635871 0.544584 0.029 Uiso 1 1 calc R . . . .
C46 C 0.81749(17) 0.60882(18) 0.6722(3) 0.0246(9) Uani 1 1 d . . . . .
C47 C 0.85249(18) 0.65437(18) 0.7043(3) 0.0258(9) Uani 1 1 d . . . . .
C48 C 0.8802(2) 0.6478(2) 0.7847(3) 0.0326(10) Uani 1 1 d . . . . .
H48 H 0.904267 0.677351 0.805321 0.039 Uiso 1 1 calc R . . . .
C49 C 0.8722(2) 0.5977(2) 0.8339(3) 0.0347(10) Uani 1 1 d . . . . .
H49 H 0.892081 0.593191 0.886100 0.042 Uiso 1 1 calc R . . . .
C50 C 0.8347(2) 0.5544(2) 0.8056(3) 0.0322(10) Uani 1 1 d . . . . .
H50 H 0.827448 0.521912 0.840341 0.039 Uiso 1 1 calc R . . . .
C51 C 0.80794(19) 0.55976(19) 0.7248(3) 0.0264(9) Uani 1 1 d . . . . .
C52 C 0.76697(19) 0.51525(19) 0.6890(3) 0.0284(9) Uani 1 1 d . . . . .
H52 H 0.770215 0.479713 0.724367 0.034 Uiso 1 1 calc R . . . .
C53 C 0.78692(18) 0.50069(18) 0.5965(3) 0.0260(9) Uani 1 1 d . . . . .
C54 C 0.78980(19) 0.44370(19) 0.5642(3) 0.0295(10) Uani 1 1 d . . . . .
H54 H 0.776481 0.412512 0.597559 0.035 Uiso 1 1 calc R . . . .
C55 C 0.8128(2) 0.43385(19) 0.4815(3) 0.0319(10) Uani 1 1 d . . . . .
H55 H 0.813252 0.396101 0.458903 0.038 Uiso 1 1 calc R . . . .
C56 C 0.83487(19) 0.47927(19) 0.4331(3) 0.0288(9) Uani 1 1 d . . . . .
H56 H 0.851379 0.471481 0.379101 0.035 Uiso 1 1 calc R . . . .
C57 C 0.86097(17) 0.58316(18) 0.4167(3) 0.0231(8) Uani 1 1 d . . . . .
C58 C 0.89133(17) 0.61872(18) 0.3789(3) 0.0243(8) Uani 1 1 d . . . . .
C59 C 0.98894(18) 0.61411(19) 0.2878(3) 0.0262(9) Uani 1 1 d . . . . .
C60 C 0.9852(2) 0.5534(2) 0.2871(3) 0.0308(10) Uani 1 1 d . . . . .
H60 H 0.953488 0.535537 0.313444 0.037 Uiso 1 1 calc R . . . .
C61 C 1.0274(2) 0.5184(2) 0.2481(4) 0.0356(11) Uani 1 1 d . . . . .
H61 H 1.023622 0.477884 0.248362 0.043 Uiso 1 1 calc R . . . .
C62 C 1.0752(2) 0.5444(2) 0.2088(3) 0.0358(11) Uani 1 1 d . . . . .
H62 H 1.103755 0.521392 0.183160 0.043 Uiso 1 1 calc R . . . .
C63 C 1.0800(2) 0.6047(2) 0.2083(4) 0.0359(11) Uani 1 1 d . . . . .
H63 H 1.111716 0.622481 0.181985 0.043 Uiso 1 1 calc R . . . .
C64 C 1.0376(2) 0.6386(2) 0.2469(3) 0.0312(10) Uani 1 1 d . . . . .
H64 H 1.041465 0.679101 0.245813 0.037 Uiso 1 1 calc R . . . .
C65 C 0.92480(17) 0.71226(19) 0.2807(3) 0.0277(9) Uani 1 1 d . . . . .
C66 C 0.89309(19) 0.7031(2) 0.2041(3) 0.0310(10) Uani 1 1 d . . . . .
H66 H 0.883228 0.664949 0.188929 0.037 Uiso 1 1 calc R . . . .
C67 C 0.8759(2) 0.7482(2) 0.1501(4) 0.0412(12) Uani 1 1 d . . . . .
H67 H 0.854468 0.740304 0.100200 0.049 Uiso 1 1 calc R . . . .
C68 C 0.8908(3) 0.8061(2) 0.1709(4) 0.0464(14) Uani 1 1 d . . . . .
H68 H 0.878770 0.836905 0.135882 0.056 Uiso 1 1 calc R . . . .
C69 C 0.9240(3) 0.8165(2) 0.2447(4) 0.0423(12) Uani 1 1 d . . . . .
H69 H 0.935158 0.854535 0.258394 0.051 Uiso 1 1 calc R . . . .
C70 C 0.9405(2) 0.7701(2) 0.2985(4) 0.0331(10) Uani 1 1 d . . . . .
H70 H 0.962655 0.777986 0.347699 0.040 Uiso 1 1 calc R . . . .
C71 C 0.85811(18) 0.70931(19) 0.6599(3) 0.0274(9) Uani 1 1 d . . . . .
C72 C 0.86283(18) 0.75851(18) 0.6327(3) 0.0260(9) Uani 1 1 d . . . . .
C73 C 0.93707(19) 0.83818(18) 0.5780(3) 0.0289(9) Uani 1 1 d . . . . .
C74 C 0.9549(2) 0.8727(2) 0.5086(4) 0.0386(12) Uani 1 1 d . . . . .
H74 H 0.927272 0.890231 0.473129 0.046 Uiso 1 1 calc R . . . .
C75 C 1.0141(2) 0.8817(3) 0.4913(5) 0.0494(15) Uani 1 1 d . . . . .
H75 H 1.025162 0.904423 0.443928 0.059 Uiso 1 1 calc R . . . .
C76 C 1.0554(2) 0.8572(2) 0.5435(5) 0.0482(15) Uani 1 1 d . . . . .
H76 H 1.094502 0.862609 0.531142 0.058 Uiso 1 1 calc R . . . .
C77 C 1.0388(2) 0.8243(2) 0.6152(5) 0.0466(14) Uani 1 1 d . . . . .
H77 H 1.066612 0.808574 0.652222 0.056 Uiso 1 1 calc R . . . .
C78 C 0.9805(2) 0.8150(2) 0.6311(4) 0.0378(12) Uani 1 1 d . . . . .
H78 H 0.969871 0.792555 0.678946 0.045 Uiso 1 1 calc R . . . .
C79 C 0.83913(19) 0.86998(19) 0.6649(3) 0.0284(9) Uani 1 1 d . . . . .
C80 C 0.8591(2) 0.9276(2) 0.6748(3) 0.0319(10) Uani 1 1 d . . . . .
H80 H 0.892707 0.938829 0.645899 0.038 Uiso 1 1 calc R . . . .
C81 C 0.8308(2) 0.9684(2) 0.7259(4) 0.0390(12) Uani 1 1 d . . . . .
H81 H 0.844839 1.006488 0.730046 0.047 Uiso 1 1 calc R . . . .
C82 C 0.7814(2) 0.9521(2) 0.7706(4) 0.0406(12) Uani 1 1 d . . . . .
H82 H 0.762855 0.978834 0.806688 0.049 Uiso 1 1 calc R . . . .
C83 C 0.7599(2) 0.8967(2) 0.7618(4) 0.0426(12) Uani 1 1 d . . . . .
H83 H 0.726173 0.886103 0.791095 0.051 Uiso 1 1 calc R . . . .
C84 C 0.7883(2) 0.8558(2) 0.7089(4) 0.0340(10) Uani 1 1 d . . . . .
H84 H 0.772907 0.818377 0.703052 0.041 Uiso 1 1 calc R . . . .
B1 B 0.7235(2) 0.6538(2) 0.2456(4) 0.0299(11) Uani 1 1 d . . . . .
B2 B 0.6611(2) 0.8323(2) 0.4713(3) 0.0247(9) Uani 1 1 d . . . . .
B3 B 0.9435(2) 0.6562(2) 0.3387(4) 0.0265(10) Uani 1 1 d . . . . .
B4 B 0.8700(2) 0.8241(2) 0.6011(3) 0.0239(9) Uani 1 1 d . . . . .
Cl1 Cl 0.62065(12) 0.57496(14) 0.0275(2) 0.0582(10) Uani 0.536(6) 1 d D U P A 1
Cl2 Cl 0.5224(2) 0.5559(2) 0.1431(3) 0.0637(14) Uani 0.536(6) 1 d D U P A 1
C85 C 0.5466(5) 0.5718(12) 0.0374(9) 0.114(8) Uani 0.536(6) 1 d D U P A 1
H85A H 0.531928 0.542089 -0.001908 0.137 Uiso 0.536(6) 1 calc R . P A 1
H85B H 0.530389 0.609057 0.019533 0.137 Uiso 0.536(6) 1 calc R . P A 1
Cl3 Cl 0.4502(2) 0.50225(18) 0.3128(3) 0.0574(11) Uani 0.537(8) 1 d D U P B 1
Cl4 Cl 0.5007(3) 0.3863(3) 0.3304(4) 0.136(3) Uani 0.537(8) 1 d D U P B 1
C86 C 0.4691(8) 0.4361(6) 0.2633(11) 0.085(5) Uani 0.537(8) 1 d D U P B 1
H86A H 0.434476 0.418756 0.238589 0.102 Uiso 0.537(8) 1 calc R . P B 1
H86B H 0.495550 0.444303 0.215792 0.102 Uiso 0.537(8) 1 calc R . P B 1
Cl5 Cl 0.4562(6) 0.4798(9) 0.3211(10) 0.185(8) Uani 0.416(9) 1 d D U P C 2
Cl6 Cl 0.5200(3) 0.5363(3) 0.1790(11) 0.148(6) Uani 0.416(9) 1 d D U P C 2
C87 C 0.4911(8) 0.4728(7) 0.2208(12) 0.077(6) Uani 0.416(9) 1 d D U P C 2
H87A H 0.522030 0.444370 0.226840 0.092 Uiso 0.416(9) 1 calc R . P C 2
H87B H 0.463551 0.457264 0.179063 0.092 Uiso 0.416(9) 1 calc R . P C 2
Cl7 Cl 0.4440(4) 0.1408(7) 0.3782(5) 0.180(7) Uani 0.388(8) 1 d D U P D 2
Cl8 Cl 0.5249(4) 0.1321(6) 0.5231(8) 0.100(5) Uani 0.388(8) 1 d D U P D 2
C88 C 0.4757(9) 0.1016(11) 0.4581(15) 0.083(12) Uani 0.388(8) 1 d D U P D 2
H88A H 0.444914 0.086711 0.494946 0.100 Uiso 0.388(8) 1 calc R . P D 2
H88B H 0.493853 0.067932 0.430962 0.100 Uiso 0.388(8) 1 calc R . P D 2
Cl9 Cl 0.45897(16) 0.09149(18) 0.4840(3) 0.0515(11) Uani 0.529(7) 1 d D U P E 1
Cl10 Cl 0.54377(13) 0.18488(19) 0.4866(2) 0.0709(14) Uani 0.529(7) 1 d D U P E 1
C89 C 0.5223(11) 0.1181(10) 0.5289(16) 0.049(5) Uani 0.529(7) 1 d D U P E 1
H89A H 0.552998 0.089753 0.519367 0.059 Uiso 0.529(7) 1 calc R . P E 1
H89B H 0.517057 0.122098 0.591201 0.059 Uiso 0.529(7) 1 calc R . P E 1
Cl11 Cl 0.6153(4) 0.3080(3) 0.3988(5) 0.095(3) Uani 0.435(11) 1 d D U P F 1
Cl12 Cl 0.7321(3) 0.2879(3) 0.4559(4) 0.073(2) Uani 0.435(11) 1 d D U P F 1
C90 C 0.6751(6) 0.2652(8) 0.3941(11) 0.067(5) Uani 0.435(11) 1 d D U P F 1
H90A H 0.687665 0.262966 0.333971 0.080 Uiso 0.435(11) 1 calc R . P F 1
H90B H 0.664451 0.225967 0.412152 0.080 Uiso 0.435(11) 1 calc R . P F 1
Cl13 Cl 0.5807(3) 0.2944(4) 0.4308(4) 0.121(3) Uani 0.489(11) 1 d D U P G 2
Cl14 Cl 0.7037(5) 0.2932(5) 0.4430(7) 0.158(5) Uani 0.489(11) 1 d D U P G 2
C91 C 0.6458(7) 0.3208(16) 0.390(2) 0.17(2) Uani 0.489(11) 1 d D U P G 2
H91A H 0.648671 0.310736 0.328488 0.207 Uiso 0.489(11) 1 calc R . P G 2
H91B H 0.646286 0.363148 0.394246 0.207 Uiso 0.489(11) 1 calc R . P G 2
H3A H 0.624(2) 0.8255(18) 0.343(3) 0.023(12) Uiso 1 1 d D . . . .
H6A H 0.9154(17) 0.6814(18) 0.506(3) 0.025(12) Uiso 1 1 d D . . . .
H5A H 0.997(2) 0.6440(19) 0.455(4) 0.045(16) Uiso 1 1 d D . . . .
H8A H 0.8789(18) 0.766(2) 0.460(4) 0.043(16) Uiso 1 1 d D . . . .
H4A H 0.595(2) 0.7251(19) 0.355(3) 0.035(14) Uiso 1 1 d D . . . .
H8B H 0.857(3) 0.815(2) 0.392(3) 0.052(18) Uiso 1 1 d D . . . .
H7A H 0.832(2) 0.8675(13) 0.494(4) 0.037(15) Uiso 1 1 d D . . . .
H2A H 0.728(2) 0.699(2) 0.406(3) 0.041(16) Uiso 1 1 d D . . . .
H4B H 0.608(3) 0.732(3) 0.445(3) 0.07(2) Uiso 1 1 d D . . . .
H3B H 0.673(2) 0.777(3) 0.357(5) 0.06(2) Uiso 1 1 d D . . . .
H2B H 0.7777(17) 0.745(2) 0.400(3) 0.028(13) Uiso 1 1 d D . . . .
H1A H 0.787(3) 0.723(2) 0.255(3) 0.044(16) Uiso 1 1 d D . . . .
H1B H 0.804(2) 0.671(3) 0.308(5) 0.06(2) Uiso 1 1 d D . . . .
H7B H 0.7914(12) 0.819(2) 0.526(3) 0.022(12) Uiso 1 1 d D . . . .
H5B H 1.0105(19) 0.703(2) 0.405(4) 0.042(16) Uiso 1 1 d D . . . .
H6B H 0.966(4) 0.719(4) 0.539(4) 0.10(3) Uiso 1 1 d D . . . .

loop_
_atom_site_aniso_label
_atom_site_aniso_U_11
_atom_site_aniso_U_22
_atom_site_aniso_U_33
_atom_site_aniso_U_23
_atom_site_aniso_U_13
_atom_site_aniso_U_12
N1 0.0216(17) 0.0292(18) 0.032(2) -0.0059(16) 0.0064(15) 0.0019(14)
N2 0.0241(18) 0.0237(17) 0.033(2) -0.0045(15) 0.0038(15) -0.0004(14)
N3 0.0188(16) 0.0239(16) 0.034(2) 0.0021(15) 0.0007(15) -0.0009(13)
N4 0.0214(17) 0.0228(17) 0.043(2) -0.0027(16) 0.0002(16) -0.0022(14)
N5 0.0192(17) 0.0249(17) 0.037(2) -0.0030(16) 0.0064(15) 0.0026(14)
N6 0.0270(18) 0.0308(19) 0.035(2) -0.0064(17) 0.0064(17) 0.0043(15)
N7 0.0198(16) 0.0233(17) 0.035(2) -0.0060(15) 0.0004(15) 0.0016(14)
N8 0.0249(18) 0.0297(18) 0.032(2) -0.0056(16) 0.0010(16) 0.0055(15)
C1 0.0197(19) 0.0228(19) 0.042(3) -0.0030(18) 0.0010(18) 0.0002(16)
C2 0.023(2) 0.0219(19) 0.032(2) 0.0039(17) -0.0034(17) 0.0009(16)
C3 0.0199(19) 0.0224(18) 0.030(2) 0.0042(17) 0.0009(16) 0.0029(15)
C4 0.0193(19) 0.028(2) 0.030(2) 0.0033(18) -0.0022(17) 0.0006(16)
C5 0.0202(19) 0.029(2) 0.032(2) 0.0006(18) 0.0008(17) -0.0008(16)
C6 0.034(2) 0.030(2) 0.035(3) -0.0020(19) 0.005(2) 0.0008(18)
C7 0.047(3) 0.040(3) 0.027(2) 0.000(2) 0.004(2) 0.006(2)
C8 0.034(2) 0.036(2) 0.035(3) 0.005(2) 0.005(2) 0.0026(19)
C9 0.023(2) 0.032(2) 0.031(2) 0.0036(19) 0.0025(17) 0.0014(17)
C10 0.024(2) 0.030(2) 0.033(2) 0.0113(19) 0.0001(18) 0.0003(17)
C11 0.025(2) 0.024(2) 0.036(2) 0.0050(18) -0.0011(18) 0.0021(16)
C12 0.026(2) 0.025(2) 0.050(3) 0.005(2) 0.003(2) -0.0018(17)
C13 0.030(2) 0.029(2) 0.053(3) 0.001(2) 0.002(2) -0.0110(18)
C14 0.029(2) 0.033(2) 0.043(3) 0.002(2) -0.002(2) -0.0046(19)
C15 0.022(2) 0.026(2) 0.034(2) -0.0036(18) -0.0046(18) -0.0019(16)
C16 0.026(2) 0.024(2) 0.037(3) -0.0065(19) -0.0029(19) -0.0007(17)
C17 0.029(2) 0.034(2) 0.030(2) -0.0051(19) 0.0057(19) 0.0032(18)
C18 0.032(2) 0.049(3) 0.036(3) 0.000(2) -0.003(2) 0.003(2)
C19 0.032(3) 0.067(4) 0.051(4) -0.010(3) -0.005(2) 0.010(3)
C20 0.056(4) 0.057(4) 0.051(4) 0.003(3) -0.015(3) 0.024(3)
C21 0.065(4) 0.042(3) 0.054(4) 0.004(3) -0.001(3) 0.018(3)
C22 0.040(3) 0.036(2) 0.044(3) 0.003(2) 0.000(2) 0.006(2)
C23 0.0221(19) 0.027(2) 0.038(3) -0.0063(18) 0.0005(18) -0.0030(16)
C24 0.030(2) 0.028(2) 0.037(3) -0.0081(19) -0.005(2) 0.0033(18)
C25 0.030(2) 0.027(2) 0.051(3) -0.006(2) 0.001(2) 0.0021(18)
C26 0.033(2) 0.032(2) 0.044(3) -0.006(2) 0.008(2) -0.0015(19)
C27 0.043(3) 0.039(3) 0.036(3) -0.006(2) 0.006(2) 0.002(2)
C28 0.030(2) 0.034(2) 0.039(3) -0.002(2) 0.000(2) 0.0046(19)
C29 0.0201(18) 0.0232(18) 0.032(2) -0.0016(17) 0.0015(17) 0.0010(15)
C30 0.0193(18) 0.026(2) 0.029(2) -0.0025(17) 0.0008(16) 0.0018(15)
C31 0.0220(19) 0.0195(18) 0.032(2) 0.0045(16) -0.0009(17) 0.0038(15)
C32 0.027(2) 0.0234(19) 0.034(2) 0.0067(18) -0.0025(18) 0.0016(17)
C33 0.029(2) 0.030(2) 0.039(3) 0.011(2) 0.003(2) 0.0002(18)
C34 0.028(2) 0.028(2) 0.050(3) 0.012(2) 0.000(2) -0.0032(18)
C35 0.031(2) 0.023(2) 0.049(3) 0.005(2) -0.009(2) 0.0002(17)
C36 0.025(2) 0.0224(19) 0.041(3) -0.0012(19) -0.0045(19) 0.0043(16)
C37 0.0216(19) 0.0247(19) 0.037(3) -0.0024(18) -0.0015(18) 0.0017(16)
C38 0.023(2) 0.024(2) 0.044(3) -0.0050(19) -0.004(2) 0.0026(16)
C39 0.033(2) 0.031(2) 0.051(3) -0.010(2) -0.010(2) 0.0102(19)
C40 0.033(3) 0.057(3) 0.048(3) -0.017(3) -0.005(2) 0.022(2)
C41 0.033(3) 0.063(3) 0.033(3) -0.010(3) 0.003(2) 0.010(2)
C42 0.029(2) 0.038(2) 0.035(3) -0.003(2) 0.001(2) 0.0069(19)
C43 0.0185(18) 0.025(2) 0.033(2) 0.0044(17) -0.0020(17) 0.0006(16)
C44 0.0176(18) 0.0218(19) 0.034(2) -0.0012(17) -0.0013(17) 0.0013(15)
C45 0.0197(19) 0.0200(18) 0.032(2) 0.0038(16) 0.0013(17) 0.0003(15)
C46 0.0195(18) 0.0246(19) 0.030(2) 0.0006(17) 0.0011(17) 0.0050(15)
C47 0.0200(19) 0.025(2) 0.032(2) -0.0009(18) 0.0017(17) 0.0025(15)
C48 0.029(2) 0.034(2) 0.035(3) -0.002(2) -0.0039(19) -0.0002(18)
C49 0.031(2) 0.039(3) 0.033(3) 0.004(2) -0.002(2) 0.003(2)
C50 0.029(2) 0.033(2) 0.035(3) 0.006(2) -0.0003(19) 0.0053(18)
C51 0.024(2) 0.025(2) 0.030(2) 0.0038(17) 0.0021(17) 0.0048(16)
C52 0.026(2) 0.0236(19) 0.035(3) 0.0074(18) -0.0006(18) 0.0003(16)
C53 0.0228(19) 0.0213(18) 0.034(2) 0.0038(17) -0.0001(17) 0.0001(15)
C54 0.023(2) 0.023(2) 0.042(3) 0.0053(19) -0.0048(19) 0.0015(16)
C55 0.032(2) 0.022(2) 0.042(3) -0.0034(19) -0.001(2) -0.0002(17)
C56 0.024(2) 0.026(2) 0.036(2) -0.0016(18) 0.0003(18) 0.0017(16)
C57 0.0192(19) 0.0236(18) 0.027(2) -0.0013(16) -0.0005(16) 0.0039(15)
C58 0.0192(18) 0.0242(19) 0.029(2) -0.0009(17) 0.0000(17) 0.0039(15)
C59 0.0187(18) 0.030(2) 0.030(2) -0.0001(18) -0.0025(17) 0.0011(16)
C60 0.026(2) 0.030(2) 0.037(3) -0.0051(19) 0.0024(19) 0.0045(17)
C61 0.037(3) 0.031(2) 0.039(3) -0.007(2) 0.001(2) 0.0084(19)
C62 0.029(2) 0.045(3) 0.034(3) -0.005(2) 0.005(2) 0.011(2)
C63 0.022(2) 0.042(3) 0.043(3) 0.000(2) 0.007(2) 0.0069(19)
C64 0.025(2) 0.035(2) 0.034(2) -0.001(2) 0.0059(19) 0.0024(18)
C65 0.0165(18) 0.029(2) 0.038(3) 0.0024(18) 0.0078(17) 0.0031(16)
C66 0.025(2) 0.031(2) 0.037(3) 0.0049(19) 0.0050(19) 0.0011(17)
C67 0.033(3) 0.050(3) 0.040(3) 0.015(2) 0.003(2) 0.008(2)
C68 0.046(3) 0.041(3) 0.052(3) 0.019(3) 0.014(3) 0.012(2)
C69 0.049(3) 0.030(2) 0.048(3) 0.004(2) 0.014(3) 0.007(2)
C70 0.029(2) 0.031(2) 0.039(3) 0.000(2) 0.011(2) 0.0036(18)
C71 0.0194(19) 0.030(2) 0.033(2) -0.0042(18) -0.0025(17) -0.0013(16)
C72 0.0204(19) 0.025(2) 0.032(2) -0.0047(18) -0.0009(17) 0.0008(15)
C73 0.0211(19) 0.0216(18) 0.044(3) -0.0076(18) 0.0019(18) -0.0018(15)
C74 0.031(2) 0.034(2) 0.051(3) -0.005(2) 0.004(2) -0.0074(19)
C75 0.037(3) 0.047(3) 0.064(4) -0.007(3) 0.012(3) -0.018(2)
C76 0.022(2) 0.039(3) 0.083(5) -0.018(3) 0.006(3) -0.008(2)
C77 0.022(2) 0.039(3) 0.079(4) -0.010(3) -0.008(3) -0.002(2)
C78 0.023(2) 0.030(2) 0.060(3) -0.004(2) -0.004(2) -0.0015(17)
C79 0.024(2) 0.025(2) 0.037(2) -0.0027(18) -0.0027(18) 0.0015(16)
C80 0.029(2) 0.029(2) 0.037(3) -0.0067(19) 0.001(2) -0.0001(18)
C81 0.043(3) 0.027(2) 0.047(3) -0.007(2) 0.003(2) -0.001(2)
C82 0.039(3) 0.035(3) 0.048(3) -0.009(2) 0.005(2) 0.008(2)
C83 0.036(3) 0.042(3) 0.050(3) -0.010(2) 0.016(2) 0.000(2)
C84 0.027(2) 0.029(2) 0.046(3) -0.007(2) 0.002(2) 0.0005(18)
B1 0.027(2) 0.025(2) 0.038(3) -0.005(2) 0.003(2) -0.0030(19)
B2 0.019(2) 0.022(2) 0.033(3) -0.0002(19) -0.0013(19) 0.0009(17)
B3 0.020(2) 0.027(2) 0.032(3) -0.001(2) 0.0001(19) 0.0013(18)
B4 0.018(2) 0.022(2) 0.031(3) -0.0007(19) -0.0031(18) 0.0010(16)
Cl1 0.0464(15) 0.0679(19) 0.0603(19) -0.0099(14) 0.0107(13) 0.0108(13)
Cl2 0.0454(19) 0.086(3) 0.060(2) -0.027(2) 0.0104(15) -0.012(2)
C85 0.044(7) 0.23(3) 0.064(10) -0.050(13) 0.001(7) -0.011(11)
Cl3 0.052(2) 0.061(2) 0.059(2) -0.0070(15) 0.0023(15) 0.0032(16)
Cl4 0.155(6) 0.128(5) 0.125(5) -0.043(4) -0.063(4) 0.078(4)
C86 0.072(10) 0.073(10) 0.110(14) -0.035(10) 0.013(10) 0.007(8)
Cl5 0.107(7) 0.278(19) 0.169(12) 0.025(12) 0.043(7) 0.086(10)
Cl6 0.047(3) 0.057(4) 0.341(17) -0.033(6) -0.038(7) 0.015(3)
C87 0.045(9) 0.071(12) 0.114(17) -0.037(12) 0.014(10) -0.010(8)
Cl7 0.122(7) 0.344(17) 0.074(5) 0.030(7) -0.009(4) -0.127(9)
Cl8 0.037(4) 0.162(11) 0.103(7) -0.061(7) 0.007(4) 0.014(4)
C88 0.044(13) 0.072(16) 0.13(3) 0.027(15) 0.045(14) 0.026(11)
Cl9 0.0360(18) 0.0577(19) 0.061(2) -0.0116(16) -0.0099(16) 0.0095(14)
Cl10 0.0436(16) 0.098(3) 0.071(2) -0.040(2) 0.0219(15) -0.0222(16)
C89 0.049(12) 0.065(9) 0.033(8) -0.018(7) -0.003(7) -0.011(7)
Cl11 0.091(6) 0.093(4) 0.101(5) -0.005(4) -0.005(4) 0.006(4)
Cl12 0.095(4) 0.072(3) 0.051(3) -0.005(2) 0.005(3) -0.046(3)
C90 0.047(8) 0.098(14) 0.056(10) 0.008(9) -0.010(7) -0.042(9)
Cl13 0.087(4) 0.209(8) 0.066(3) -0.007(4) 0.015(3) -0.043(4)
Cl14 0.118(7) 0.241(11) 0.114(7) 0.100(7) 0.001(5) -0.050(7)
C91 0.094(17) 0.22(4) 0.20(3) 0.14(3) -0.08(2) -0.09(2)

loop_
_atom_type_symbol
_atom_type_description
_atom_type_scat_dispersion_real
_atom_type_scat_dispersion_imag
_atom_type_scat_source
C C 0.0181 0.0091 'International Tables Vol C Tables 4.2.6.8 and 6.1.1.4'
H H 0.0000 0.0000 'International Tables Vol C Tables 4.2.6.8 and 6.1.1.4'
B B 0.0090 0.0039 'International Tables Vol C Tables 4.2.6.8 and 6.1.1.4'
Cl Cl 0.3639 0.7018 'International Tables Vol C Tables 4.2.6.8 and 6.1.1.4'
N N 0.0311 0.0180 'International Tables Vol C Tables 4.2.6.8 and 6.1.1.4'

loop_
_exptl_crystal_face_index_h
_exptl_crystal_face_index_k
_exptl_crystal_face_index_l
_exptl_crystal_face_perp_dist
0 -1 1 0.0555
0 -1 0 0.0849
0 1 -1 0.0555
-1 0 0 0.0991
1 0 0 0.0991
-1 -5 -4 0.0891
1 5 4 0.0891
0 1 0 0.0849

loop_
_geom_angle_atom_site_label_1
_geom_angle_atom_site_label_2
_geom_angle_atom_site_label_3
_geom_angle
_geom_angle_site_symmetry_1
_geom_angle_site_symmetry_3
_geom_angle_publ_flag
N2 N1 B1 112.3(3) . . ?
N2 N1 H1A 107(4) . . ?
N2 N1 H1B 117(4) . . ?
B1 N1 H1A 111(4) . . ?
B1 N1 H1B 107(4) . . ?
H1A N1 H1B 102(6) . . ?
N1 N2 H2A 107(4) . . ?
N1 N2 H2B 107(3) . . ?
H2A N2 H2B 107(5) . . ?
N4 N3 B2 114.2(3) . . ?
N4 N3 H3A 103(3) . . ?
N4 N3 H3B 107(4) . . ?
B2 N3 H3A 110(3) . . ?
B2 N3 H3B 112(4) . . ?
H3A N3 H3B 111(5) . . ?
N3 N4 H4A 111(3) . . ?
N3 N4 H4B 103(5) . . ?
H4A N4 H4B 95(5) . . ?
N6 N5 B3 113.6(3) . . ?
N6 N5 H5A 107(4) . . ?
N6 N5 H5B 108(4) . . ?
B3 N5 H5A 112(4) . . ?
B3 N5 H5B 108(4) . . ?
H5A N5 H5B 109(5) . . ?
N5 N6 H6A 106(3) . . ?
N5 N6 H6B 113(6) . . ?
H6A N6 H6B 105(6) . . ?
N8 N7 B4 118.0(3) . . ?
N8 N7 H7A 108(4) . . ?
N8 N7 H7B 105(3) . . ?
B4 N7 H7A 108(4) . . ?
B4 N7 H7B 110(3) . . ?
H7A N7 H7B 106(4) . . ?
N7 N8 H8A 107(4) . . ?
N7 N8 H8B 108(4) . . ?
H8A N8 H8B 112(5) . . ?
C2 C1 C15 121.8(4) . . ?
C14 C1 C2 119.3(4) . . ?
C14 C1 C15 118.9(4) . . ?
C1 C2 C3 123.3(4) . . ?
C11 C2 C1 118.5(4) . . ?
C11 C2 C3 118.2(4) . . ?
C2 C3 H3 108.3 . . ?
C2 C3 C45 116.1(3) . . ?
C4 C3 C2 108.2(3) . . ?
C4 C3 H3 108.3 . . ?
C4 C3 C45 107.3(3) . . ?
C45 C3 H3 108.3 . . ?
C5 C4 C3 123.6(4) . . ?
C9 C4 C3 115.1(4) . . ?
C9 C4 C5 121.3(4) . . ?
C4 C5 C6 118.1(4) . . ?
C4 C5 C29 122.9(4) . . ?
C6 C5 C29 118.8(4) . . ?
C5 C6 H6 119.7 . . ?
C7 C6 C5 120.6(4) . . ?
C7 C6 H6 119.7 . . ?
C6 C7 H7 119.6 . . ?
C6 C7 C8 120.7(5) . . ?
C8 C7 H7 119.6 . . ?
C7 C8 H8 120.3 . . ?
C7 C8 C9 119.3(5) . . ?
C9 C8 H8 120.3 . . ?
C4 C9 C8 119.8(4) . . ?
C4 C9 C10 117.8(4) . . ?
C8 C9 C10 122.3(4) . . ?
C9 C10 H10 108.4 . . ?
C9 C10 C52 115.5(4) . . ?
C11 C10 C9 108.3(4) . . ?
C11 C10 H10 108.4 . . ?
C11 C10 C52 107.5(4) . . ?
C52 C10 H10 108.4 . . ?
C2 C11 C10 115.1(4) . . ?
C12 C11 C2 122.0(5) . . ?
C12 C11 C10 122.7(4) . . ?
C11 C12 H12 120.4 . . ?
C11 C12 C13 119.2(5) . . ?
C13 C12 H12 120.4 . . ?
C12 C13 H13 120.1 . . ?
C14 C13 C12 119.7(4) . . ?
C14 C13 H13 120.1 . . ?
C1 C14 H14 119.4 . . ?
C13 C14 C1 121.1(5) . . ?
C13 C14 H14 119.4 . . ?
C16 C15 C1 175.5(5) . . ?
C15 C16 B1 173.2(5) . . ?
C18 C17 C22 116.6(5) . . ?
C18 C17 B1 121.1(4) . . ?
C22 C17 B1 121.9(4) . . ?
C17 C18 H18 119.2 . . ?
C17 C18 C19 121.7(5) . . ?
C19 C18 H18 119.2 . . ?
C18 C19 H19 119.8 . . ?
C20 C19 C18 120.4(6) . . ?
C20 C19 H19 119.8 . . ?
C19 C20 H20 120.6 . . ?
C19 C20 C21 118.9(5) . . ?
C21 C20 H20 120.6 . . ?
C20 C21 H21 119.4 . . ?
C20 C21 C22 121.3(6) . . ?
C22 C21 H21 119.4 . . ?
C17 C22 H22 119.4 . . ?
C21 C22 C17 121.2(5) . . ?
C21 C22 H22 119.4 . . ?
C24 C23 C28 115.9(4) . . ?
C24 C23 B1 120.8(5) . . ?
C28 C23 B1 123.2(4) . . ?
C23 C24 H24 118.7 . . ?
C25 C24 C23 122.5(5) . . ?
C25 C24 H24 118.7 . . ?
C24 C25 H25 120.3 . . ?
C26 C25 C24 119.4(5) . . ?
C26 C25 H25 120.3 . . ?
C25 C26 H26 120.1 . . ?
C25 C26 C27 119.9(5) . . ?
C27 C26 H26 120.1 . . ?
C26 C27 H27 119.9 . . ?
C28 C27 C26 120.2(5) . . ?
C28 C27 H27 119.9 . . ?
C23 C28 H28 118.9 . . ?
C27 C28 C23 122.1(5) . . ?
C27 C28 H28 118.9 . . ?
C30 C29 C5 171.9(4) . . ?
C29 C30 B2 170.9(4) . . ?
C32 C31 B2 125.7(4) . . ?
C36 C31 C32 116.3(4) . . ?
C36 C31 B2 118.0(4) . . ?
C31 C32 H32 119.1 . . ?
C33 C32 C31 121.8(4) . . ?
C33 C32 H32 119.1 . . ?
C32 C33 H33 119.7 . . ?
C34 C33 C32 120.7(5) . . ?
C34 C33 H33 119.7 . . ?
C33 C34 H34 120.6 . . ?
C33 C34 C35 118.9(4) . . ?
C35 C34 H34 120.6 . . ?
C34 C35 H35 120.1 . . ?
C36 C35 C34 119.9(5) . . ?
C36 C35 H35 120.1 . . ?
C31 C36 H36 118.8 . . ?
C35 C36 C31 122.5(5) . . ?
C35 C36 H36 118.8 . . ?
C38 C37 B2 119.6(4) . . ?
C42 C37 C38 116.7(4) . . ?
C42 C37 B2 123.7(4) . . ?
C37 C38 H38 119.0 . . ?
C39 C38 C37 122.0(5) . . ?
C39 C38 H38 119.0 . . ?
C38 C39 H39 120.0 . . ?
C40 C39 C38 120.0(5) . . ?
C40 C39 H39 120.0 . . ?
C39 C40 H40 120.2 . . ?
C39 C40 C41 119.5(5) . . ?
C41 C40 H40 120.2 . . ?
C40 C41 H41 120.2 . . ?
C42 C41 C40 119.7(5) . . ?
C42 C41 H41 120.2 . . ?
C37 C42 H42 119.0 . . ?
C41 C42 C37 122.1(5) . . ?
C41 C42 H42 119.0 . . ?
C44 C43 C57 121.2(4) . . ?
C56 C43 C44 117.6(4) . . ?
C56 C43 C57 121.1(4) . . ?
C43 C44 C45 123.3(4) . . ?
C53 C44 C43 121.2(4) . . ?
C53 C44 C45 115.4(4) . . ?
C3 C45 H45 108.4 . . ?
C44 C45 C3 107.7(3) . . ?
C44 C45 H45 108.4 . . ?
C44 C45 C46 106.4(3) . . ?
C46 C45 C3 117.1(3) . . ?
C46 C45 H45 108.4 . . ?
C47 C46 C45 123.5(4) . . ?
C51 C46 C45 117.5(4) . . ?
C51 C46 C47 118.8(4) . . ?
C46 C47 C71 122.2(4) . . ?
C48 C47 C46 119.5(4) . . ?
C48 C47 C71 118.2(4) . . ?
C47 C48 H48 119.6 . . ?
C49 C48 C47 120.7(4) . . ?
C49 C48 H48 119.6 . . ?
C48 C49 H49 119.9 . . ?
C48 C49 C50 120.2(5) . . ?
C50 C49 H49 119.9 . . ?
C49 C50 H50 120.2 . . ?
C49 C50 C51 119.6(4) . . ?
C51 C50 H50 120.2 . . ?
C46 C51 C52 115.6(4) . . ?
C50 C51 C46 121.0(4) . . ?
C50 C51 C52 123.3(4) . . ?
C10 C52 H52 108.2 . . ?
C51 C52 C10 109.0(4) . . ?
C51 C52 H52 108.2 . . ?
C51 C52 C53 107.5(4) . . ?
C53 C52 C10 115.6(4) . . ?
C53 C52 H52 108.2 . . ?
C44 C53 C52 117.4(4) . . ?
C44 C53 C54 119.4(4) . . ?
C54 C53 C52 123.2(4) . . ?
C53 C54 H54 120.2 . . ?
C53 C54 C55 119.5(4) . . ?
C55 C54 H54 120.2 . . ?
C54 C55 H55 119.6 . . ?
C56 C55 C54 120.8(4) . . ?
C56 C55 H55 119.6 . . ?
C43 C56 H56 119.4 . . ?
C55 C56 C43 121.3(5) . . ?
C55 C56 H56 119.4 . . ?
C58 C57 C43 171.7(4) . . ?
C57 C58 B3 166.3(4) . . ?
C60 C59 C64 116.4(4) . . ?
C60 C59 B3 123.7(4) . . ?
C64 C59 B3 119.7(4) . . ?
C59 C60 H60 118.9 . . ?
C59 C60 C61 122.1(4) . . ?
C61 C60 H60 118.9 . . ?
C60 C61 H61 120.2 . . ?
C62 C61 C60 119.7(5) . . ?
C62 C61 H61 120.2 . . ?
C61 C62 H62 120.3 . . ?
C63 C62 C61 119.4(4) . . ?
C63 C62 H62 120.3 . . ?
C62 C63 H63 120.0 . . ?
C64 C63 C62 120.0(5) . . ?
C64 C63 H63 120.0 . . ?
C59 C64 H64 118.8 . . ?
C63 C64 C59 122.4(5) . . ?
C63 C64 H64 118.8 . . ?
C66 C65 B3 118.8(4) . . ?
C70 C65 C66 116.2(4) . . ?
C70 C65 B3 124.9(4) . . ?
C65 C66 H66 118.6 . . ?
C67 C66 C65 122.8(5) . . ?
C67 C66 H66 118.6 . . ?
C66 C67 H67 120.2 . . ?
C66 C67 C68 119.7(5) . . ?
C68 C67 H67 120.2 . . ?
C67 C68 H68 120.5 . . ?
C69 C68 C67 119.0(5) . . ?
C69 C68 H68 120.5 . . ?
C68 C69 H69 119.9 . . ?
C68 C69 C70 120.2(5) . . ?
C70 C69 H69 119.9 . . ?
C65 C70 C69 122.1(5) . . ?
C65 C70 H70 119.0 . . ?
C69 C70 H70 119.0 . . ?
C72 C71 C47 171.9(5) . . ?
C71 C72 B4 177.4(5) . . ?
C74 C73 C78 116.8(4) . . ?
C74 C73 B4 124.4(4) . . ?
C78 C73 B4 118.8(4) . . ?
C73 C74 H74 119.4 . . ?
C73 C74 C75 121.1(5) . . ?
C75 C74 H74 119.4 . . ?
C74 C75 H75 119.8 . . ?
C76 C75 C74 120.4(6) . . ?
C76 C75 H75 119.8 . . ?
C75 C76 H76 120.1 . . ?
C75 C76 C77 119.7(5) . . ?
C77 C76 H76 120.1 . . ?
C76 C77 H77 120.3 . . ?
C78 C77 C76 119.5(5) . . ?
C78 C77 H77 120.3 . . ?
C73 C78 H78 118.8 . . ?
C77 C78 C73 122.4(6) . . ?
C77 C78 H78 118.8 . . ?
C80 C79 B4 122.3(4) . . ?
C84 C79 C80 116.3(4) . . ?
C84 C79 B4 121.2(4) . . ?
C79 C80 H80 118.7 . . ?
C81 C80 C79 122.7(5) . . ?
C81 C80 H80 118.7 . . ?
C80 C81 H81 120.4 . . ?
C82 C81 C80 119.3(5) . . ?
C82 C81 H81 120.4 . . ?
C81 C82 H82 120.0 . . ?
C83 C82 C81 120.1(5) . . ?
C83 C82 H82 120.0 . . ?
C82 C83 H83 119.9 . . ?
C82 C83 C84 120.3(5) . . ?
C84 C83 H83 119.9 . . ?
C79 C84 C83 121.4(4) . . ?
C79 C84 H84 119.3 . . ?
C83 C84 H84 119.3 . . ?
C16 B1 N1 102.1(4) . . ?
C16 B1 C17 113.3(4) . . ?
C16 B1 C23 113.8(4) . . ?
C17 B1 N1 108.9(4) . . ?
C23 B1 N1 105.0(4) . . ?
C23 B1 C17 112.6(4) . . ?
C30 B2 N3 105.7(3) . . ?
C30 B2 C31 114.0(4) . . ?
C30 B2 C37 111.1(4) . . ?
C31 B2 N3 107.1(4) . . ?
C31 B2 C37 110.7(3) . . ?
C37 B2 N3 108.0(3) . . ?
C58 B3 N5 103.5(4) . . ?
C58 B3 C59 110.8(4) . . ?
C58 B3 C65 115.8(4) . . ?
C59 B3 N5 103.5(3) . . ?
C65 B3 N5 110.1(4) . . ?
C65 B3 C59 112.1(4) . . ?
N7 B4 C73 109.6(4) . . ?
C72 B4 N7 104.5(3) . . ?
C72 B4 C73 110.8(3) . . ?
C72 B4 C79 112.7(4) . . ?
C79 B4 N7 103.0(3) . . ?
C79 B4 C73 115.4(4) . . ?
Cl1 C85 Cl2 114.0(9) . . ?
Cl1 C85 H85A 108.7 . . ?
Cl1 C85 H85B 108.7 . . ?
Cl2 C85 H85A 108.7 . . ?
Cl2 C85 H85B 108.7 . . ?
H85A C85 H85B 107.6 . . ?
Cl3 C86 H86A 108.5 . . ?
Cl3 C86 H86B 108.5 . . ?
Cl4 C86 Cl3 115.0(9) . . ?
Cl4 C86 H86A 108.5 . . ?
Cl4 C86 H86B 108.5 . . ?
H86A C86 H86B 107.5 . . ?
Cl5 C87 H87A 108.4 . . ?
Cl5 C87 H87B 108.4 . . ?
Cl6 C87 Cl5 115.6(13) . . ?
Cl6 C87 H87A 108.4 . . ?
Cl6 C87 H87B 108.4 . . ?
H87A C87 H87B 107.4 . . ?
Cl7 C88 H88A 107.2 . . ?
Cl7 C88 H88B 107.2 . . ?
Cl8 C88 Cl7 120.7(15) . . ?
Cl8 C88 H88A 107.2 . . ?
Cl8 C88 H88B 107.2 . . ?
H88A C88 H88B 106.8 . . ?
Cl9 C89 Cl10 113.7(13) . . ?
Cl9 C89 H89A 108.8 . . ?
Cl9 C89 H89B 108.8 . . ?
Cl10 C89 H89A 108.8 . . ?
Cl10 C89 H89B 108.8 . . ?
H89A C89 H89B 107.7 . . ?
Cl11 C90 Cl12 115.4(10) . . ?
Cl11 C90 H90A 108.4 . . ?
Cl11 C90 H90B 108.4 . . ?
Cl12 C90 H90A 108.4 . . ?
Cl12 C90 H90B 108.4 . . ?
H90A C90 H90B 107.5 . . ?
Cl13 C91 H91A 109.2 . . ?
Cl13 C91 H91B 109.2 . . ?
Cl14 C91 Cl13 112.1(13) . . ?
Cl14 C91 H91A 109.2 . . ?
Cl14 C91 H91B 109.2 . . ?
H91A C91 H91B 107.9 . . ?

loop_
_geom_bond_atom_site_label_1
_geom_bond_atom_site_label_2
_geom_bond_distance
_geom_bond_site_symmetry_2
_geom_bond_publ_flag
N1 N2 1.456(5) . ?
N1 B1 1.631(6) . ?
N1 H1A 0.96(2) . ?
N1 H1B 0.96(2) . ?
N2 H2A 0.97(2) . ?
N2 H2B 0.98(2) . ?
N3 N4 1.459(5) . ?
N3 B2 1.626(6) . ?
N3 H3A 0.97(2) . ?
N3 H3B 0.97(3) . ?
N4 H4A 0.97(2) . ?
N4 H4B 0.97(3) . ?
N5 N6 1.456(5) . ?
N5 B3 1.625(7) . ?
N5 H5A 0.98(2) . ?
N5 H5B 0.97(2) . ?
N6 H6A 0.97(2) . ?
N6 H6B 0.97(3) . ?
N7 N8 1.459(5) . ?
N7 B4 1.618(6) . ?
N7 H7A 0.95(2) . ?
N7 H7B 0.96(2) . ?
N8 H8A 0.97(2) . ?
N8 H8B 0.97(2) . ?
C1 C2 1.416(7) . ?
C1 C14 1.401(6) . ?
C1 C15 1.424(7) . ?
C2 C3 1.523(6) . ?
C2 C11 1.389(6) . ?
C3 H3 0.9800 . ?
C3 C4 1.505(6) . ?
C3 C45 1.617(6) . ?
C4 C5 1.396(6) . ?
C4 C9 1.393(6) . ?
C5 C6 1.412(7) . ?
C5 C29 1.443(6) . ?
C6 H6 0.9300 . ?
C6 C7 1.387(7) . ?
C7 H7 0.9300 . ?
C7 C8 1.391(7) . ?
C8 H8 0.9300 . ?
C8 C9 1.402(7) . ?
C9 C10 1.529(6) . ?
C10 H10 0.9800 . ?
C10 C11 1.499(7) . ?
C10 C52 1.614(6) . ?
C11 C12 1.378(6) . ?
C12 H12 0.9300 . ?
C12 C13 1.412(8) . ?
C13 H13 0.9300 . ?
C13 C14 1.373(7) . ?
C14 H14 0.9300 . ?
C15 C16 1.215(7) . ?
C16 B1 1.581(7) . ?
C17 C18 1.389(7) . ?
C17 C22 1.410(7) . ?
C17 B1 1.623(7) . ?
C18 H18 0.9300 . ?
C18 C19 1.406(8) . ?
C19 H19 0.9300 . ?
C19 C20 1.371(10) . ?
C20 H20 0.9300 . ?
C20 C21 1.379(10) . ?
C21 H21 0.9300 . ?
C21 C22 1.384(8) . ?
C22 H22 0.9300 . ?
C23 C24 1.405(6) . ?
C23 C28 1.406(7) . ?
C23 B1 1.612(7) . ?
C24 H24 0.9300 . ?
C24 C25 1.391(7) . ?
C25 H25 0.9300 . ?
C25 C26 1.382(8) . ?
C26 H26 0.9300 . ?
C26 C27 1.386(8) . ?
C27 H27 0.9300 . ?
C27 C28 1.379(7) . ?
C28 H28 0.9300 . ?
C29 C30 1.228(6) . ?
C30 B2 1.596(6) . ?
C31 C32 1.407(7) . ?
C31 C36 1.400(6) . ?
C31 B2 1.622(6) . ?
C32 H32 0.9300 . ?
C32 C33 1.388(6) . ?
C33 H33 0.9300 . ?
C33 C34 1.386(8) . ?
C34 H34 0.9300 . ?
C34 C35 1.397(8) . ?
C35 H35 0.9300 . ?
C35 C36 1.389(6) . ?
C36 H36 0.9300 . ?
C37 C38 1.403(6) . ?
C37 C42 1.401(7) . ?
C37 B2 1.622(6) . ?
C38 H38 0.9300 . ?
C38 C39 1.387(6) . ?
C39 H39 0.9300 . ?
C39 C40 1.386(9) . ?
C40 H40 0.9300 . ?
C40 C41 1.399(8) . ?
C41 H41 0.9300 . ?
C41 C42 1.388(7) . ?
C42 H42 0.9300 . ?
C43 C44 1.419(6) . ?
C43 C56 1.395(6) . ?
C43 C57 1.433(6) . ?
C44 C45 1.507(6) . ?
C44 C53 1.395(6) . ?
C45 H45 0.9800 . ?
C45 C46 1.527(6) . ?
C46 C47 1.406(6) . ?
C46 C51 1.400(6) . ?
C47 C48 1.401(7) . ?
C47 C71 1.435(6) . ?
C48 H48 0.9300 . ?
C48 C49 1.383(7) . ?
C49 H49 0.9300 . ?
C49 C50 1.385(7) . ?
C50 H50 0.9300 . ?
C50 C51 1.392(7) . ?
C51 C52 1.494(6) . ?
C52 H52 0.9800 . ?
C52 C53 1.532(7) . ?
C53 C54 1.395(6) . ?
C54 H54 0.9300 . ?
C54 C55 1.397(7) . ?
C55 H55 0.9300 . ?
C55 C56 1.375(7) . ?
C56 H56 0.9300 . ?
C57 C58 1.220(6) . ?
C58 B3 1.602(7) . ?
C59 C60 1.390(6) . ?
C59 C64 1.403(6) . ?
C59 B3 1.622(6) . ?
C60 H60 0.9300 . ?
C60 C61 1.397(6) . ?
C61 H61 0.9300 . ?
C61 C62 1.390(7) . ?
C62 H62 0.9300 . ?
C62 C63 1.384(7) . ?
C63 H63 0.9300 . ?
C63 C64 1.381(6) . ?
C64 H64 0.9300 . ?
C65 C66 1.403(7) . ?
C65 C70 1.398(6) . ?
C65 B3 1.620(7) . ?
C66 H66 0.9300 . ?
C66 C67 1.383(7) . ?
C67 H67 0.9300 . ?
C67 C68 1.403(8) . ?
C68 H68 0.9300 . ?
C68 C69 1.388(9) . ?
C69 H69 0.9300 . ?
C69 C70 1.399(7) . ?
C70 H70 0.9300 . ?
C71 C72 1.205(6) . ?
C72 B4 1.583(6) . ?
C73 C74 1.389(7) . ?
C73 C78 1.398(7) . ?
C73 B4 1.621(6) . ?
C74 H74 0.9300 . ?
C74 C75 1.405(7) . ?
C75 H75 0.9300 . ?
C75 C76 1.366(9) . ?
C76 H76 0.9300 . ?
C76 C77 1.389(10) . ?
C77 H77 0.9300 . ?
C77 C78 1.382(7) . ?
C78 H78 0.9300 . ?
C79 C80 1.404(6) . ?
C79 C84 1.391(7) . ?
C79 B4 1.603(7) . ?
C80 H80 0.9300 . ?
C80 C81 1.382(7) . ?
C81 H81 0.9300 . ?
C81 C82 1.382(8) . ?
C82 H82 0.9300 . ?
C82 C83 1.367(8) . ?
C83 H83 0.9300 . ?
C83 C84 1.403(7) . ?
C84 H84 0.9300 . ?
Cl1 C85 1.717(12) . ?
Cl2 C85 1.756(14) . ?
C85 H85A 0.9700 . ?
C85 H85B 0.9700 . ?
Cl3 C86 1.748(12) . ?
Cl4 C86 1.699(15) . ?
C86 H86A 0.9700 . ?
C86 H86B 0.9700 . ?
Cl5 C87 1.747(16) . ?
Cl6 C87 1.723(16) . ?
C87 H87A 0.9700 . ?
C87 H87B 0.9700 . ?
Cl7 C88 1.687(17) . ?
Cl8 C88 1.665(18) . ?
C88 H88A 0.9700 . ?
C88 H88B 0.9700 . ?
Cl9 C89 1.726(17) . ?
Cl10 C89 1.732(18) . ?
C89 H89A 0.9700 . ?
C89 H89B 0.9700 . ?
Cl11 C90 1.692(15) . ?
Cl12 C90 1.705(13) . ?
C90 H90A 0.9700 . ?
C90 H90B 0.9700 . ?
Cl13 C91 1.739(17) . ?
Cl14 C91 1.690(17) . ?
C91 H91A 0.9700 . ?
C91 H91B 0.9700 . ?

loop_
_exptl_oxdiff_crystal_face_indexfrac_h
_exptl_oxdiff_crystal_face_indexfrac_k
_exptl_oxdiff_crystal_face_indexfrac_l
_exptl_oxdiff_crystal_face_x
_exptl_oxdiff_crystal_face_y
_exptl_oxdiff_crystal_face_z
-0.0098 -1.0312 0.9849 -0.0712 0.0690 -0.0689
0.0047 -0.9993 -0.0139 -0.0672 0.0006 0.0041
0.0098 1.0312 -0.9849 0.0712 -0.0690 0.0689
-0.9980 -0.0043 -0.0066 -0.0032 -0.0487 -0.0455
0.9980 0.0043 0.0066 0.0032 0.0487 0.0455
-0.9166 -4.8735 -4.0710 -0.3232 -0.3195 0.2668
0.9166 4.8735 4.0710 0.3232 0.3195 -0.2668
-0.0047 0.9993 0.0139 0.0672 -0.0006 -0.0041
